data_1521509
loop_
_publ_author_name
'Li, Y.-P.'
'Burns, P.C.'

_publ_section_title
;
 Investigations of crystal-chemical variability in lead uranyl oxide
 hydrates. II. Fourmarierite
;
_journal_name_full 'Canadian Mineralogist'
_journal_page_first 737
_journal_page_last 749
_journal_volume 38
_journal_year 2000
_chemical_formula_sum 'H13.006 O19 Pb0.497 U4'
_chemical_name_systematic 'Pb0.497 ((U O2)4 O1.994 (O H)5.006) (H2 O)4'
_space_group_IT_number 36
_symmetry_space_group_name_Hall 'B -2 -2b'
_symmetry_space_group_name_H-M 'B b 21 m'
_cell_angle_alpha 90
_cell_angle_beta 90
_cell_angle_gamma 90
_cell_formula_units_Z 8
_cell_length_a 13.938
_cell_length_b 16.638
_cell_length_c 14.672
_cell_volume 3402.443
_citation_journal_id_ASTM CAMIA6
_cod_data_source_file Li_CAMIA6_2000_984.cif
_cod_data_source_block H13.006O19Pb0.497U4
_cod_original_sg_symbol_Hall 'C 2c -2 (y,z,x)'
_cod_database_code 1521509

loop_
_symmetry_equiv_pos_as_xyz
x,y,z
-x,y+1/2,-z
x,y,-z
-x,y+1/2,z
x+1/2,y,z+1/2
-x+1/2,y+1/2,-z+1/2
x+1/2,y,-z+1/2
-x+1/2,y+1/2,z+1/2

loop_
_atom_site_label
_atom_site_type_symbol
_atom_site_fract_x
_atom_site_fract_y
_atom_site_fract_z
_atom_site_occupancy
_atom_site_U_iso_or_equiv
O19 O-2 0.5352 0.722 0 1 0.0
O23 O-2 0.3642 0.8824 0 1 0.0
O6 O-2 0.236 0.0188 0.3404 1 0.0
O15 O-2 0.1832 0.3883 0.3058 1 0.0
O9 O-2 0.1085 -0.0095 0.1813 1 0.0
O22 O-2 0.0912 0.7656 0 1 0.0
O11 O-2 0.8673 0.1639 0.2752 1 0.0
O18 O-2 0.1667 0.2 0 1 0.0
O8 O-2 0.241 0.2161 0.3791 1 0.0
Pb1 Pb+2 0.1811 0.3518 0 0.126 0.0
U3 U+6 0.2732 0.0264 0.2187 1 0.0
U2 U+6 0.0099 0.3872 0.2318 1 0.0
O21 O-2 0.4801 0.0107 0 1 0.0
O2 O-2 0.05 0.0957 0.3418 1 0.0
O10 O-2 -0.0779 0.0175 0.2349 1 0.0
O5 O-2 0.2998 0.036 0.1015 1 0.0
U1 U+6 0.0229 0.1146 0.2292 1 0.0
O20 O-2 0.1367 -0.0501 0 1 0.0
O16 O-2 0.1428 0.5397 0 1 0.0
U4 U+6 0.2421 0.2528 0.267 1 0.0
O14 O-2 0.8846 0.3171 0.178 1 0.0
O4 O-2 -0.043 0.399 0.3404 1 0.0
O13 O-2 0.182 0.1443 0.2075 1 0.0
O17 O-2 0.3312 0.419 0 1 0.0
O7 O-2 0.249 0.2964 0.1586 1 0.0
O12 O-2 0.0629 0.2546 0.2712 1 0.0
O3 O-2 0.0575 0.3754 0.116 1 0.0
O1 O-2 -0.0034 0.1423 0.1106 1 0.0
Pb2 Pb+2 0.3356 0.5727 0 0.868 0.0
